data_7202287
loop_
_publ_author_name
'Busi, Sara'
'Saxell, Heidi'
'Fr\"ohlich, Roland'
'Rissanen, Kari'

_publ_section_title
;
 The role of cation&#x22EF;\p interactions in capsule formation:
 co-crystals of resorcinarenes and alkyl ammonium salts
;
_journal_issue 12
_journal_name_full CrystEngComm
_journal_page_first 1803
_journal_paper_doi 10.1039/b809503e
_journal_volume 10
_journal_year 2008
_chemical_formula_sum 'C61 H82 Br N O16'
_chemical_formula_weight 1165.19
_chemical_name_systematic
;
?
;
_space_group_IT_number 61
_symmetry_cell_setting orthorhombic
_symmetry_space_group_name_Hall '-P 2ac 2ab'
_symmetry_space_group_name_H-M 'P b c a'
_atom_sites_solution_hydrogens geom
_atom_sites_solution_primary direct
_atom_sites_solution_secondary difmap
_audit_creation_date 2008-08-13T12:18:24-00:00
_audit_creation_method 'WinGX routine CIF_UPDATE'
_cell_angle_alpha 90
_cell_angle_beta 90
_cell_angle_gamma 90
_cell_formula_units_Z 8
_cell_length_a 19.196(4)
_cell_length_b 16.576(3)
_cell_length_c 36.916(7)
_cell_measurement_reflns_used 19790
_cell_measurement_temperature 173.0(1)
_cell_measurement_theta_max 25.00
_cell_measurement_theta_min 1.100
_cell_measurement_wavelength 0.71073
_cell_volume 11746(4)
_computing_structure_refinement 'SHELXL-97 (Sheldrick, 1997)'
_diffrn_ambient_temperature 173.0(1)
_diffrn_detector 'CCD plate'
_diffrn_measured_fraction_theta_full 0.998
_diffrn_measured_fraction_theta_max 0.998
_diffrn_measurement_device '95mm CCD camera on \k-goniostat'
_diffrn_measurement_device_type KappaCCD
_diffrn_measurement_method 'CCD rotation images, thick slices'
_diffrn_radiation_monochromator graphite
_diffrn_radiation_probe x-ray
_diffrn_radiation_type MoK\a
_diffrn_radiation_wavelength 0.71073
_diffrn_reflns_av_R_equivalents 0.0768
_diffrn_reflns_av_unetI/netI 0.0754
_diffrn_reflns_limit_h_max 22
_diffrn_reflns_limit_h_min -22
_diffrn_reflns_limit_k_max 19
_diffrn_reflns_limit_k_min -19
_diffrn_reflns_limit_l_max 43
_diffrn_reflns_limit_l_min -43
_diffrn_reflns_number 19784
_diffrn_reflns_theta_full 25
_diffrn_reflns_theta_max 25
_diffrn_reflns_theta_min 2.32
_diffrn_source 'Enraf Nonius FR590'
_exptl_absorpt_coefficient_mu 0.769
_exptl_absorpt_correction_type none
_exptl_crystal_colour colorless
_exptl_crystal_density_diffrn 1.318
_exptl_crystal_density_method 'not measured'
_exptl_crystal_description prism
_exptl_crystal_F_000 4944
_exptl_crystal_size_max 0.3
_exptl_crystal_size_mid 0.15
_exptl_crystal_size_min 0.05
_refine_diff_density_max 1.025
_refine_diff_density_min -0.677
_refine_diff_density_rms 0.08
_refine_ls_extinction_method none
_refine_ls_goodness_of_fit_ref 1.047
_refine_ls_hydrogen_treatment constr
_refine_ls_matrix_type full
_refine_ls_number_parameters 707
_refine_ls_number_reflns 10328
_refine_ls_number_restraints 12
_refine_ls_restrained_S_all 1.049
_refine_ls_R_factor_all 0.1357
_refine_ls_R_factor_gt 0.0818
_refine_ls_shift/su_max 0
_refine_ls_shift/su_mean 0
_refine_ls_structure_factor_coef Fsqd
_refine_ls_weighting_details 'calc w=1/[\s^2^(Fo^2^)+(0.0584P)^2^+48.7298P] where P=(Fo^2^+2Fc^2^)/3'
_refine_ls_weighting_scheme calc
_refine_ls_wR_factor_gt 0.1715
_refine_ls_wR_factor_ref 0.2018
_reflns_number_gt 6468
_reflns_number_total 10328
_reflns_threshold_expression >2sigma(I)
_cod_data_source_file b809503e.txt
_cod_data_source_block 5
_cod_database_code 7202287

loop_
_symmetry_equiv_pos_as_xyz
'x, y, z'
'-x+1/2, -y, z+1/2'
'-x, y+1/2, -z+1/2'
'x+1/2, -y+1/2, -z'
'-x, -y, -z'
'x-1/2, y, -z-1/2'
'x, -y-1/2, z-1/2'
'-x-1/2, y-1/2, z'

loop_
_atom_site_label
_atom_site_type_symbol
_atom_site_fract_x
_atom_site_fract_y
_atom_site_fract_z
_atom_site_U_iso_or_equiv
_atom_site_adp_type
_atom_site_occupancy
_atom_site_symmetry_multiplicity
_atom_site_calc_flag
_atom_site_refinement_flags
_atom_site_disorder_assembly
_atom_site_disorder_group
C1 C 0.5601(2) 0.1923(3) 0.05584(12) 0.0216(11) Uani 1 1 d . . .
C2 C 0.5344(3) 0.1634(3) 0.08885(13) 0.0265(12) Uani 1 1 d . . .
H2A H 0.4925 0.1862 0.098 0.032 Uiso 1 1 calc R . .
C3 C 0.5667(2) 0.1030(3) 0.10917(12) 0.0213(11) Uani 1 1 d . . .
C4 C 0.6284(3) 0.0712(3) 0.09575(13) 0.0258(11) Uani 1 1 d . . .
C5 C 0.6556(3) 0.0965(3) 0.06297(13) 0.0264(12) Uani 1 1 d . . .
H5A H 0.6969 0.0726 0.0538 0.032 Uiso 1 1 calc R . .
C6 C 0.6225(3) 0.1568(3) 0.04355(13) 0.0249(11) Uani 1 1 d . . .
C7 C 0.5365(2) 0.0747(3) 0.14515(13) 0.0246(11) Uani 1 1 d . . .
H7A H 0.5523 0.0178 0.1485 0.03 Uiso 1 1 calc R . .
C8 C 0.5678(2) 0.1231(3) 0.17621(13) 0.0241(11) Uani 1 1 d . . .
C9 C 0.5453(2) 0.2008(3) 0.18435(13) 0.0247(11) Uani 1 1 d . . .
H9A H 0.5105 0.2241 0.1693 0.03 Uiso 1 1 calc R . .
C10 C 0.5706(2) 0.2464(3) 0.21321(12) 0.0241(11) Uani 1 1 d . . .
C11 C 0.6238(3) 0.2118(3) 0.23397(13) 0.0273(12) Uani 1 1 d . . .
C011 C 0.8011(3) 0.3330(3) 0.15088(14) 0.0312(12) Uani 1 1 d . . .
H01A H 0.8302 0.3738 0.1385 0.037 Uiso 1 1 calc R . .
H01B H 0.7715 0.3617 0.1686 0.037 Uiso 1 1 calc R . .
C012 C 0.8481(3) 0.2762(3) 0.17104(14) 0.0291(12) Uani 1 1 d . . .
C12 C 0.6485(3) 0.1351(3) 0.22671(13) 0.0289(12) Uani 1 1 d . . .
H12A H 0.6846 0.1126 0.2412 0.035 Uiso 1 1 calc R . .
C013 C 0.8244(3) 0.2304(3) 0.19992(14) 0.0364(14) Uani 1 1 d . . .
H01C H 0.7776 0.2365 0.2078 0.044 Uiso 1 1 calc R . .
C13 C 0.6205(3) 0.0916(3) 0.19834(13) 0.0263(12) Uani 1 1 d . . .
C14 C 0.5401(2) 0.3286(3) 0.22243(13) 0.0254(11) Uani 1 1 d . . .
H14A H 0.5529 0.3405 0.2481 0.03 Uiso 1 1 calc R . .
C014 C 0.8672(3) 0.1761(4) 0.21748(16) 0.0450(16) Uani 1 1 d . . .
H01D H 0.8491 0.1444 0.2367 0.054 Uiso 1 1 calc R . .
C015 C 0.9362(3) 0.1672(4) 0.20744(16) 0.0442(16) Uani 1 1 d . . .
C15 C 0.5731(2) 0.3945(3) 0.19897(12) 0.0224(11) Uani 1 1 d . . .
C16 C 0.5420(2) 0.4224(3) 0.16750(13) 0.0234(11) Uani 1 1 d . . .
H16A H 0.4988 0.3993 0.1605 0.028 Uiso 1 1 calc R . .
C016 C 0.9606(3) 0.2146(4) 0.17972(16) 0.0504(17) Uani 1 1 d . . .
H01E H 1.008 0.2102 0.1727 0.06 Uiso 1 1 calc R . .
C17 C 0.5704(3) 0.4827(3) 0.14539(13) 0.0236(11) Uani 1 1 d . . .
C017 C 0.9176(3) 0.2688(4) 0.16174(16) 0.0458(16) Uani 1 1 d . . .
H01F H 0.9362 0.3012 0.1428 0.055 Uiso 1 1 calc R . .
C18 C 0.6355(2) 0.5142(3) 0.15560(13) 0.0244(11) Uani 1 1 d . . .
C018 C 0.9822(4) 0.1054(4) 0.22581(19) 0.060(2) Uani 1 1 d . . .
H01G H 0.9613 0.0518 0.2233 0.09 Uiso 1 1 calc R . .
H01H H 0.9868 0.1188 0.2516 0.09 Uiso 1 1 calc R . .
H01I H 1.0284 0.1056 0.2145 0.09 Uiso 1 1 calc R . .
C19 C 0.6676(3) 0.4888(3) 0.18690(13) 0.0259(12) Uani 1 1 d . . .
H19A H 0.7109 0.5119 0.1939 0.031 Uiso 1 1 calc R . .
C20 C 0.6373(3) 0.4293(3) 0.20849(13) 0.0260(12) Uani 1 1 d . . .
C021 C 0.7957(3) 0.2558(3) 0.09166(14) 0.0296(12) Uani 1 1 d . . .
H02A H 0.8339 0.2232 0.1021 0.035 Uiso 1 1 calc R . .
H02B H 0.7647 0.2187 0.0782 0.035 Uiso 1 1 calc R . .
C21 C 0.5344(2) 0.5113(3) 0.11101(13) 0.0250(11) Uani 1 1 d . . .
H21A H 0.5489 0.5686 0.1071 0.03 Uiso 1 1 calc R . .
C022 C 0.8267(3) 0.3145(3) 0.06522(14) 0.0305(12) Uani 1 1 d . . .
C22 C 0.5588(2) 0.4640(3) 0.07811(13) 0.0215(11) Uani 1 1 d . . .
C023 C 0.7874(3) 0.3436(4) 0.03668(15) 0.0395(14) Uani 1 1 d . . .
H02C H 0.74 0.3279 0.0347 0.047 Uiso 1 1 calc R . .
C23 C 0.5346(2) 0.3862(3) 0.07126(12) 0.0213(11) Uani 1 1 d . . .
H23A H 0.5031 0.3627 0.0881 0.026 Uiso 1 1 calc R . .
C024 C 0.8151(3) 0.3948(4) 0.01096(16) 0.0448(16) Uani 1 1 d . . .
H02D H 0.7861 0.4147 -0.0079 0.054 Uiso 1 1 calc R . .
C24 C 0.5540(2) 0.3414(3) 0.04135(13) 0.0224(11) Uani 1 1 d . . .
C25 C 0.6017(2) 0.3762(3) 0.01752(12) 0.0229(11) Uani 1 1 d . . .
C025 C 0.8841(3) 0.4174(3) 0.01212(15) 0.0397(14) Uani 1 1 d . . .
C26 C 0.6281(2) 0.4528(3) 0.02324(13) 0.0237(11) Uani 1 1 d . . .
H26A H 0.6604 0.4756 0.0066 0.028 Uiso 1 1 calc R . .
C026 C 0.9236(3) 0.3885(4) 0.04038(16) 0.0487(17) Uani 1 1 d . . .
H02E H 0.9712 0.4039 0.042 0.058 Uiso 1 1 calc R . .
C27 C 0.6070(2) 0.4962(3) 0.05351(13) 0.0242(11) Uani 1 1 d . . .
C027 C 0.8961(3) 0.3376(4) 0.06653(15) 0.0403(14) Uani 1 1 d . . .
H02F H 0.925 0.3183 0.0855 0.048 Uiso 1 1 calc R . .
C028 C 0.9136(4) 0.4716(4) -0.01689(17) 0.0583(19) Uani 1 1 d . . .
H02G H 0.8835 0.4698 -0.0383 0.087 Uiso 1 1 calc R . .
H02H H 0.9604 0.4531 -0.0235 0.087 Uiso 1 1 calc R . .
H02I H 0.9161 0.527 -0.0078 0.087 Uiso 1 1 calc R . .
C28 C 0.5228(2) 0.2579(3) 0.03412(13) 0.0231(11) Uani 1 1 d . . .
H28A H 0.531 0.2458 0.0079 0.028 Uiso 1 1 calc R . .
C29 C 0.4442(2) 0.2577(3) 0.03990(12) 0.0223(11) Uani 1 1 d . . .
H29A H 0.4339 0.2755 0.0649 0.027 Uiso 1 1 calc R . .
H29B H 0.4265 0.2019 0.0371 0.027 Uiso 1 1 calc R . .
C30 C 0.4060(3) 0.3127(3) 0.01328(13) 0.0279(12) Uani 1 1 d . . .
H30A H 0.428 0.3668 0.0135 0.033 Uiso 1 1 calc R . .
H30B H 0.4106 0.2905 -0.0115 0.033 Uiso 1 1 calc R . .
C031 C 0.7045(3) 0.3567(3) 0.10963(14) 0.0356(13) Uani 1 1 d . . .
H03A H 0.6746 0.3741 0.1297 0.053 Uiso 1 1 calc R . .
H03B H 0.6756 0.3346 0.0901 0.053 Uiso 1 1 calc R . .
H03C H 0.731 0.4029 0.1005 0.053 Uiso 1 1 calc R . .
C31 C 0.3303(3) 0.3209(4) 0.02253(14) 0.0318(13) Uani 1 1 d . . .
H31A H 0.3089 0.2667 0.0245 0.038 Uiso 1 1 calc R . .
H31B H 0.3252 0.3485 0.0462 0.038 Uiso 1 1 calc R . .
C32 C 0.4571(3) 0.0729(4) 0.14594(14) 0.0344(13) Uani 1 1 d . . .
H32A H 0.4393 0.1286 0.1488 0.041 Uiso 1 1 calc R . .
H32B H 0.4396 0.0517 0.1226 0.041 Uiso 1 1 calc R . .
C33 C 0.4296(3) 0.0210(5) 0.17652(18) 0.068(2) Uani 1 1 d . . .
H33A H 0.4346 -0.0365 0.1697 0.081 Uiso 1 1 calc R . .
H33B H 0.4585 0.0303 0.1984 0.081 Uiso 1 1 calc R . .
C35 C 0.4604(2) 0.3256(3) 0.22056(14) 0.0277(12) Uani 1 1 d . . .
H35A H 0.4465 0.3202 0.1948 0.033 Uiso 1 1 calc R . .
H35B H 0.4444 0.2765 0.2334 0.033 Uiso 1 1 calc R . .
C36 C 0.4225(3) 0.3983(3) 0.23662(15) 0.0333(13) Uani 1 1 d . . .
H36A H 0.4335 0.4028 0.2627 0.04 Uiso 1 1 calc R . .
H36B H 0.4384 0.4482 0.2245 0.04 Uiso 1 1 calc R . .
C37 C 0.3451(2) 0.3890(3) 0.23167(14) 0.0310(12) Uani 1 1 d . . .
H37A H 0.3339 0.3891 0.2055 0.037 Uiso 1 1 calc R . .
H37B H 0.33 0.3366 0.2419 0.037 Uiso 1 1 calc R . .
C38 C 0.4548(2) 0.5113(3) 0.11494(13) 0.0259(12) Uani 1 1 d . . .
H38A H 0.4384 0.4549 0.1173 0.031 Uiso 1 1 calc R . .
H38B H 0.4421 0.5402 0.1375 0.031 Uiso 1 1 calc R . .
C39 C 0.4172(3) 0.5510(3) 0.08313(13) 0.0312(13) Uani 1 1 d . . .
H39A H 0.4341 0.607 0.0802 0.037 Uiso 1 1 calc R . .
H39B H 0.4279 0.5211 0.0606 0.037 Uiso 1 1 calc R . .
C40 C 0.3403(3) 0.5515(4) 0.08921(15) 0.0397(15) Uani 1 1 d . . .
H40A H 0.3233 0.4954 0.0916 0.048 Uiso 1 1 calc R . .
H40B H 0.3297 0.5803 0.1121 0.048 Uiso 1 1 calc R . .
C041 C 0.7112(3) 0.2269(3) 0.13929(15) 0.0348(13) Uani 1 1 d . . .
H04A H 0.6876 0.2473 0.161 0.052 Uiso 1 1 calc R . .
H04B H 0.7416 0.1818 0.146 0.052 Uiso 1 1 calc R . .
H04C H 0.6765 0.2084 0.1217 0.052 Uiso 1 1 calc R . .
N1 N 0.7540(2) 0.2929(3) 0.12281(11) 0.0268(9) Uani 1 1 d . . .
O4 O 0.66568(19) 0.0125(2) 0.11375(9) 0.0328(9) Uani 1 1 d . . .
H4A H 0.655 0.0131 0.1358 0.049 Uiso 1 1 calc R . .
O6 O 0.65410(17) 0.1789(2) 0.01114(9) 0.0307(8) Uani 1 1 d . . .
H6A H 0.64 0.2248 0.0049 0.046 Uiso 1 1 calc R . .
O11 O 0.64941(19) 0.2571(2) 0.26245(9) 0.0372(9) Uani 1 1 d . . .
H11A H 0.6835 0.2331 0.2718 0.056 Uiso 1 1 calc R . .
O13 O 0.64475(18) 0.0153(2) 0.19006(9) 0.0322(9) Uani 1 1 d . . .
H13A H 0.6614 -0.0061 0.2088 0.048 Uiso 1 1 calc R . .
O18 O 0.66959(17) 0.5721(2) 0.13579(9) 0.0312(8) Uani 1 1 d . . .
H18A H 0.656 0.5702 0.1142 0.047 Uiso 1 1 calc R . .
O20 O 0.67324(18) 0.4079(2) 0.23928(9) 0.0360(9) Uani 1 1 d . . .
H20A H 0.6673 0.3585 0.2434 0.054 Uiso 1 1 calc R . .
O25 O 0.62285(18) 0.3303(2) -0.01178(9) 0.0283(8) Uani 1 1 d . . .
H25A H 0.6476 0.3586 -0.0256 0.042 Uiso 1 1 calc R . .
O27 O 0.63434(17) 0.5714(2) 0.06124(9) 0.0292(8) Uani 1 1 d . . .
H27A H 0.6551 0.5893 0.0429 0.044 Uiso 1 1 calc R . .
O31 O 0.29547(17) 0.3666(2) -0.00521(10) 0.0360(9) Uani 1 1 d . . .
H31C H 0.2522 0.3648 -0.0018 0.054 Uiso 1 1 calc R . .
O37 O 0.30811(18) 0.4528(2) 0.24920(10) 0.0387(10) Uani 1 1 d . . .
H37C H 0.2651 0.4439 0.248 0.058 Uiso 1 1 calc R . .
O40 O 0.30503(18) 0.5903(2) 0.05972(9) 0.0385(10) Uani 1 1 d . . .
H40C H 0.2651 0.6046 0.0664 0.058 Uiso 1 1 calc R . .
Br1 Br 0.35363(3) 0.29290(5) 0.134867(17) 0.0544(2) Uani 1 1 d . . .
O34 O 0.3084(3) 0.0282(6) 0.15562(18) 0.147(4) Uani 1 1 d . . .
H34A H 0.2986 0.0737 0.1471 0.221 Uiso 1 1 calc R . .
C34 C 0.3542(4) 0.0375(9) 0.1858(2) 0.132(5) Uani 1 1 d . . .
H34B H 0.3395 0.0003 0.2053 0.158 Uiso 1 1 calc R . .
H34C H 0.35 0.0933 0.1951 0.158 Uiso 1 1 calc R . .
O52 O 0.2455(5) 0.1931(4) 0.1967(2) 0.150(4) Uani 1 1 d . . .
O101 O 0.2093(8) 0.3958(10) 0.1397(4) 0.120(4) Uiso 0.5 1 d PD A 1
H101 H 0.1943 0.443 0.1422 0.18 Uiso 0.5 1 calc PR A 1
C101 C 0.1664(13) 0.3532(15) 0.1141(7) 0.120(4) Uiso 0.5 1 d PD A 1
H10A H 0.2065 0.3194 0.1058 0.144 Uiso 0.5 1 calc PR A 1
C102 C 0.1304(12) 0.2797(13) 0.1326(6) 0.120(4) Uiso 0.5 1 d PD A 1
H10B H 0.1207 0.2925 0.158 0.18 Uiso 0.5 1 calc PR A 1
H10C H 0.1613 0.2327 0.1313 0.18 Uiso 0.5 1 calc PR A 1
H10D H 0.0866 0.2676 0.1201 0.18 Uiso 0.5 1 calc PR A 1
C103 C 0.1497(12) 0.3727(16) 0.0805(6) 0.120(4) Uiso 0.5 1 d PD A 1
H10E H 0.1657 0.4277 0.0754 0.18 Uiso 0.5 1 calc PR A 1
H10F H 0.099 0.3699 0.0776 0.18 Uiso 0.5 1 calc PR A 1
H10G H 0.1719 0.335 0.0637 0.18 Uiso 0.5 1 calc PR A 1
O201 O 0.1965(10) 0.3432(12) 0.1368(5) 0.143(4) Uiso 0.5 1 d PD B 2
H201 H 0.239 0.3324 0.1391 0.215 Uiso 0.5 1 calc PR B 2
C201 C 0.1679(14) 0.3042(17) 0.1006(7) 0.143(4) Uiso 0.5 1 d PD B 2
H20B H 0.1934 0.2556 0.0916 0.172 Uiso 0.5 1 calc PR B 2
C202 C 0.1844(14) 0.3858(16) 0.0809(7) 0.143(4) Uiso 0.5 1 d PD B 2
H20C H 0.2349 0.3936 0.0798 0.215 Uiso 0.5 1 calc PR B 2
H20D H 0.1631 0.4305 0.0944 0.215 Uiso 0.5 1 calc PR B 2
H20E H 0.1653 0.3843 0.0563 0.215 Uiso 0.5 1 calc PR B 2
C203 C 0.0943(12) 0.2943(15) 0.1065(7) 0.143(4) Uiso 0.5 1 d PD B 2
H20F H 0.0855 0.2417 0.1178 0.215 Uiso 0.5 1 calc PR B 2
H20G H 0.0697 0.2974 0.0833 0.215 Uiso 0.5 1 calc PR B 2
H20H H 0.0775 0.3372 0.1226 0.215 Uiso 0.5 1 calc PR B 2
O53 O 0.3084(6) 0.5580(8) 0.1818(3) 0.206(5) Uani 1 1 d . . .
H53A H 0.2594 0.5601 0.1899 0.308 Uiso 1 1 d R . .
H53B H 0.3201 0.5109 0.197 0.308 Uiso 1 1 d R . .
O51 O 0.3156(2) 0.1253(3) 0.09218(11) 0.0554(12) Uani 1 1 d . . .

loop_
_atom_site_aniso_label
_atom_site_aniso_U_11
_atom_site_aniso_U_22
_atom_site_aniso_U_33
_atom_site_aniso_U_23
_atom_site_aniso_U_13
_atom_site_aniso_U_12
C1 0.020(2) 0.025(3) 0.019(2) -0.005(2) -0.001(2) -0.002(2)
C2 0.023(3) 0.028(3) 0.029(3) -0.003(2) -0.001(2) -0.004(2)
C3 0.024(3) 0.017(2) 0.023(3) 0.000(2) -0.007(2) -0.003(2)
C4 0.029(3) 0.019(3) 0.030(3) -0.001(2) -0.006(2) 0.001(2)
C5 0.027(3) 0.027(3) 0.025(3) 0.002(2) 0.002(2) 0.004(2)
C6 0.026(3) 0.026(3) 0.023(3) 0.001(2) 0.004(2) -0.002(2)
C7 0.024(3) 0.021(3) 0.028(3) 0.005(2) -0.002(2) -0.002(2)
C8 0.020(2) 0.028(3) 0.025(3) 0.007(2) 0.005(2) -0.003(2)
C9 0.018(2) 0.035(3) 0.021(2) 0.008(2) -0.001(2) -0.002(2)
C10 0.024(3) 0.031(3) 0.018(2) 0.005(2) 0.001(2) -0.001(2)
C11 0.024(3) 0.038(3) 0.020(2) 0.000(2) 0.000(2) 0.002(3)
C011 0.033(3) 0.027(3) 0.034(3) -0.005(2) -0.004(2) -0.003(3)
C012 0.025(3) 0.030(3) 0.032(3) -0.006(2) -0.004(2) -0.004(2)
C12 0.021(3) 0.036(3) 0.029(3) 0.008(2) -0.003(2) 0.007(2)
C013 0.039(3) 0.040(3) 0.030(3) -0.005(3) -0.003(3) -0.004(3)
C13 0.022(3) 0.030(3) 0.027(3) 0.005(2) -0.002(2) 0.005(2)
C14 0.024(3) 0.033(3) 0.018(2) 0.005(2) 0.002(2) 0.000(2)
C014 0.065(4) 0.034(3) 0.037(3) 0.001(3) -0.021(3) -0.012(3)
C015 0.055(4) 0.038(3) 0.039(3) -0.013(3) -0.021(3) 0.006(3)
C15 0.020(2) 0.026(3) 0.022(2) -0.001(2) 0.001(2) 0.002(2)
C16 0.017(2) 0.028(3) 0.026(3) -0.004(2) -0.004(2) 0.001(2)
C016 0.032(3) 0.076(5) 0.043(4) -0.002(4) -0.013(3) 0.011(3)
C17 0.025(3) 0.024(3) 0.021(3) -0.003(2) 0.003(2) 0.002(2)
C017 0.033(3) 0.067(4) 0.037(3) 0.011(3) -0.005(3) -0.004(3)
C18 0.020(3) 0.024(3) 0.029(3) 0.001(2) 0.003(2) 0.001(2)
C018 0.073(5) 0.037(4) 0.071(5) -0.006(3) -0.039(4) 0.009(4)
C19 0.018(2) 0.028(3) 0.032(3) -0.009(2) 0.000(2) 0.000(2)
C20 0.023(3) 0.028(3) 0.026(3) 0.000(2) -0.003(2) 0.004(2)
C021 0.025(3) 0.029(3) 0.034(3) -0.008(2) 0.004(2) 0.000(2)
C21 0.025(3) 0.024(3) 0.025(3) -0.002(2) -0.003(2) -0.001(2)
C022 0.028(3) 0.028(3) 0.036(3) -0.003(2) 0.003(2) 0.003(2)
C22 0.016(2) 0.026(3) 0.023(2) -0.003(2) -0.002(2) 0.000(2)
C023 0.028(3) 0.055(4) 0.035(3) 0.002(3) -0.001(2) -0.003(3)
C23 0.015(2) 0.028(3) 0.021(3) 0.005(2) -0.0002(19) 0.000(2)
C024 0.043(4) 0.057(4) 0.035(3) 0.007(3) -0.006(3) 0.009(3)
C24 0.017(2) 0.028(3) 0.023(3) 0.007(2) -0.002(2) 0.003(2)
C25 0.022(3) 0.026(3) 0.021(2) 0.001(2) 0.001(2) 0.008(2)
C025 0.051(4) 0.034(3) 0.034(3) -0.004(3) -0.002(3) -0.001(3)
C26 0.020(3) 0.029(3) 0.022(3) 0.007(2) 0.001(2) -0.001(2)
C026 0.034(3) 0.068(5) 0.044(4) 0.002(3) 0.000(3) -0.013(3)
C27 0.023(3) 0.023(3) 0.027(3) 0.004(2) -0.002(2) -0.001(2)
C027 0.034(3) 0.052(4) 0.035(3) 0.008(3) -0.001(3) -0.003(3)
C028 0.067(5) 0.060(5) 0.048(4) 0.006(4) 0.004(3) -0.014(4)
C28 0.022(3) 0.025(3) 0.023(3) 0.002(2) -0.001(2) -0.002(2)
C29 0.022(3) 0.025(3) 0.020(2) -0.001(2) -0.003(2) -0.002(2)
C30 0.024(3) 0.035(3) 0.025(3) 0.006(2) -0.001(2) -0.002(2)
C031 0.033(3) 0.041(3) 0.033(3) -0.003(3) -0.001(2) 0.013(3)
C31 0.020(3) 0.042(3) 0.033(3) 0.007(3) -0.005(2) -0.001(2)
C32 0.029(3) 0.048(4) 0.026(3) 0.004(3) -0.002(2) -0.015(3)
C33 0.038(4) 0.119(7) 0.046(4) 0.036(4) -0.007(3) -0.031(4)
C35 0.023(3) 0.033(3) 0.027(3) 0.000(2) 0.000(2) -0.002(2)
C36 0.026(3) 0.039(3) 0.035(3) -0.006(3) 0.000(2) -0.001(3)
C37 0.021(3) 0.037(3) 0.035(3) -0.009(3) 0.003(2) 0.001(2)
C38 0.022(3) 0.029(3) 0.027(3) 0.004(2) 0.002(2) 0.011(2)
C39 0.028(3) 0.040(3) 0.026(3) 0.006(3) 0.000(2) 0.008(3)
C40 0.024(3) 0.062(4) 0.033(3) 0.019(3) 0.001(2) 0.006(3)
C041 0.028(3) 0.034(3) 0.043(3) -0.003(3) 0.007(2) -0.002(3)
N1 0.023(2) 0.025(2) 0.033(2) -0.004(2) -0.0001(19) 0.005(2)
O4 0.037(2) 0.030(2) 0.031(2) 0.0048(18) 0.0003(17) 0.0109(18)
O6 0.028(2) 0.033(2) 0.0312(19) 0.0065(17) 0.0098(16) 0.0077(17)
O11 0.036(2) 0.045(2) 0.031(2) -0.0043(18) -0.0150(17) 0.0055(19)
O13 0.034(2) 0.033(2) 0.0296(19) 0.0049(16) 0.0005(17) 0.0072(18)
O18 0.0293(19) 0.036(2) 0.0285(19) 0.0027(17) -0.0012(16) -0.0114(17)
O20 0.030(2) 0.045(2) 0.033(2) 0.0082(18) -0.0123(16) -0.0054(18)
O25 0.0314(19) 0.0287(19) 0.0248(18) 0.0015(16) 0.0078(15) 0.0009(17)
O27 0.034(2) 0.028(2) 0.0258(18) 0.0013(16) 0.0050(15) -0.0063(17)
O31 0.0183(18) 0.046(2) 0.043(2) 0.0181(19) -0.0024(16) -0.0005(17)
O37 0.0221(19) 0.042(2) 0.052(2) -0.023(2) 0.0025(17) -0.0023(18)
O40 0.0233(19) 0.060(3) 0.032(2) 0.0200(19) 0.0034(16) 0.0111(19)
Br1 0.0443(4) 0.0799(5) 0.0388(3) -0.0137(3) -0.0042(3) 0.0062(4)
O34 0.045(3) 0.282(10) 0.114(5) 0.119(6) -0.029(3) -0.070(5)
C34 0.045(5) 0.281(16) 0.069(6) 0.086(8) -0.004(4) -0.042(7)
O52 0.202(8) 0.072(4) 0.175(7) 0.052(4) 0.144(6) 0.056(5)
O53 0.197(10) 0.270(13) 0.150(8) 0.030(9) 0.016(7) 0.018(10)
O51 0.032(2) 0.086(3) 0.048(3) 0.005(2) -0.0089(19) -0.013(2)

loop_
_atom_type_symbol
_atom_type_description
_atom_type_scat_dispersion_real
_atom_type_scat_dispersion_imag
_atom_type_scat_source
C C 0.0033 0.0016 'International Tables Vol C Tables 4.2.6.8 and 6.1.1.4'
H H 0 0 'International Tables Vol C Tables 4.2.6.8 and 6.1.1.4'
N N 0.0061 0.0033 'International Tables Vol C Tables 4.2.6.8 and 6.1.1.4'
O O 0.0106 0.006 'International Tables Vol C Tables 4.2.6.8 and 6.1.1.4'
Br Br -0.2901 2.4595 'International Tables Vol C Tables 4.2.6.8 and 6.1.1.4'

loop_
_geom_angle_atom_site_label_1
_geom_angle_atom_site_label_2
_geom_angle_atom_site_label_3
_geom_angle
_geom_angle_site_symmetry_1
_geom_angle_site_symmetry_3
_geom_angle_publ_flag
C2 C1 C6 116.0(4) . . ?
C2 C1 C28 122.3(4) . . ?
C6 C1 C28 121.7(4) . . ?
C3 C2 C1 123.8(5) . . ?
C3 C2 H2A 118.1 . . ?
C1 C2 H2A 118.1 . . ?
C4 C3 C2 117.4(4) . . ?
C4 C3 C7 121.3(4) . . ?
C2 C3 C7 121.3(4) . . ?
O4 C4 C5 116.1(4) . . ?
O4 C4 C3 122.6(4) . . ?
C5 C4 C3 121.3(5) . . ?
C4 C5 C6 120.0(5) . . ?
C4 C5 H5A 120 . . ?
C6 C5 H5A 120 . . ?
C5 C6 O6 115.8(4) . . ?
C5 C6 C1 121.6(4) . . ?
O6 C6 C1 122.5(4) . . ?
C3 C7 C8 110.1(4) . . ?
C3 C7 C32 113.8(4) . . ?
C8 C7 C32 113.0(4) . . ?
C3 C7 H7A 106.4 . . ?
C8 C7 H7A 106.4 . . ?
C32 C7 H7A 106.4 . . ?
C9 C8 C13 116.3(5) . . ?
C9 C8 C7 121.8(4) . . ?
C13 C8 C7 121.9(5) . . ?
C8 C9 C10 124.0(5) . . ?
C8 C9 H9A 118 . . ?
C10 C9 H9A 118 . . ?
C9 C10 C11 116.8(5) . . ?
C9 C10 C14 121.5(4) . . ?
C11 C10 C14 121.6(4) . . ?
O11 C11 C12 121.6(4) . . ?
O11 C11 C10 117.0(5) . . ?
C12 C11 C10 121.4(5) . . ?
C012 C011 N1 114.7(4) . . ?
C012 C011 H01A 108.6 . . ?
N1 C011 H01A 108.6 . . ?
C012 C011 H01B 108.6 . . ?
N1 C011 H01B 108.6 . . ?
H01A C011 H01B 107.6 . . ?
C017 C012 C013 117.3(5) . . ?
C017 C012 C011 120.8(5) . . ?
C013 C012 C011 121.9(5) . . ?
C13 C12 C11 119.5(5) . . ?
C13 C12 H12A 120.2 . . ?
C11 C12 H12A 120.2 . . ?
C014 C013 C012 121.5(6) . . ?
C014 C013 H01C 119.2 . . ?
C012 C013 H01C 119.2 . . ?
C12 C13 O13 121.0(4) . . ?
C12 C13 C8 121.9(5) . . ?
O13 C13 C8 117.1(4) . . ?
C10 C14 C15 110.7(4) . . ?
C10 C14 C35 110.2(4) . . ?
C15 C14 C35 114.3(4) . . ?
C10 C14 H14A 107.1 . . ?
C15 C14 H14A 107.1 . . ?
C35 C14 H14A 107.1 . . ?
C013 C014 C015 120.9(6) . . ?
C013 C014 H01D 119.5 . . ?
C015 C014 H01D 119.5 . . ?
C016 C015 C014 117.7(6) . . ?
C016 C015 C018 121.5(6) . . ?
C014 C015 C018 120.7(6) . . ?
C16 C15 C20 116.7(4) . . ?
C16 C15 C14 122.3(4) . . ?
C20 C15 C14 120.9(4) . . ?
C15 C16 C17 124.0(5) . . ?
C15 C16 H16A 118 . . ?
C17 C16 H16A 118 . . ?
C015 C016 C017 121.6(6) . . ?
C015 C016 H01E 119.2 . . ?
C017 C016 H01E 119.2 . . ?
C16 C17 C18 117.0(4) . . ?
C16 C17 C21 122.1(4) . . ?
C18 C17 C21 120.8(4) . . ?
C012 C017 C016 120.8(6) . . ?
C012 C017 H01F 119.6 . . ?
C016 C017 H01F 119.6 . . ?
O18 C18 C19 116.6(4) . . ?
O18 C18 C17 122.7(4) . . ?
C19 C18 C17 120.7(5) . . ?
C015 C018 H01G 109.5 . . ?
C015 C018 H01H 109.5 . . ?
H01G C018 H01H 109.5 . . ?
C015 C018 H01I 109.5 . . ?
H01G C018 H01I 109.5 . . ?
H01H C018 H01I 109.5 . . ?
C18 C19 C20 120.6(5) . . ?
C18 C19 H19A 119.7 . . ?
C20 C19 H19A 119.7 . . ?
O20 C20 C19 116.4(4) . . ?
O20 C20 C15 122.7(4) . . ?
C19 C20 C15 120.9(4) . . ?
C022 C021 N1 115.8(4) . . ?
C022 C021 H02A 108.3 . . ?
N1 C021 H02A 108.3 . . ?
C022 C021 H02B 108.3 . . ?
N1 C021 H02B 108.3 . . ?
H02A C021 H02B 107.4 . . ?
C22 C21 C17 111.5(4) . . ?
C22 C21 C38 112.5(4) . . ?
C17 C21 C38 111.9(4) . . ?
C22 C21 H21A 106.8 . . ?
C17 C21 H21A 106.8 . . ?
C38 C21 H21A 106.8 . . ?
C023 C022 C027 117.0(5) . . ?
C023 C022 C021 120.4(5) . . ?
C027 C022 C021 122.4(5) . . ?
C23 C22 C27 117.1(4) . . ?
C23 C22 C21 121.3(4) . . ?
C27 C22 C21 121.6(4) . . ?
C024 C023 C022 121.9(5) . . ?
C024 C023 H02C 119 . . ?
C022 C023 H02C 119 . . ?
C24 C23 C22 123.5(4) . . ?
C24 C23 H23A 118.3 . . ?
C22 C23 H23A 118.3 . . ?
C025 C024 C023 121.1(6) . . ?
C025 C024 H02D 119.4 . . ?
C023 C024 H02D 119.4 . . ?
C23 C24 C25 117.3(5) . . ?
C23 C24 C28 121.3(4) . . ?
C25 C24 C28 121.3(4) . . ?
O25 C25 C26 121.1(4) . . ?
O25 C25 C24 117.3(4) . . ?
C26 C25 C24 121.6(5) . . ?
C026 C025 C024 117.3(6) . . ?
C026 C025 C028 122.6(6) . . ?
C024 C025 C028 120.1(6) . . ?
C25 C26 C27 119.3(4) . . ?
C25 C26 H26A 120.3 . . ?
C27 C26 H26A 120.3 . . ?
C025 C026 C027 122.0(6) . . ?
C025 C026 H02E 119 . . ?
C027 C026 H02E 119 . . ?
O27 C27 C26 121.4(4) . . ?
O27 C27 C22 117.4(4) . . ?
C26 C27 C22 121.1(5) . . ?
C022 C027 C026 120.6(5) . . ?
C022 C027 H02F 119.7 . . ?
C026 C027 H02F 119.7 . . ?
C025 C028 H02G 109.5 . . ?
C025 C028 H02H 109.5 . . ?
H02G C028 H02H 109.5 . . ?
C025 C028 H02I 109.5 . . ?
H02G C028 H02I 109.5 . . ?
H02H C028 H02I 109.5 . . ?
C29 C28 C1 112.9(4) . . ?
C29 C28 C24 111.4(4) . . ?
C1 C28 C24 111.7(4) . . ?
C29 C28 H28A 106.8 . . ?
C1 C28 H28A 106.8 . . ?
C24 C28 H28A 106.8 . . ?
C28 C29 C30 112.5(4) . . ?
C28 C29 H29A 109.1 . . ?
C30 C29 H29A 109.1 . . ?
C28 C29 H29B 109.1 . . ?
C30 C29 H29B 109.1 . . ?
H29A C29 H29B 107.8 . . ?
C31 C30 C29 111.8(4) . . ?
C31 C30 H30A 109.2 . . ?
C29 C30 H30A 109.2 . . ?
C31 C30 H30B 109.2 . . ?
C29 C30 H30B 109.2 . . ?
H30A C30 H30B 107.9 . . ?
N1 C031 H03A 109.5 . . ?
N1 C031 H03B 109.5 . . ?
H03A C031 H03B 109.5 . . ?
N1 C031 H03C 109.5 . . ?
H03A C031 H03C 109.5 . . ?
H03B C031 H03C 109.5 . . ?
O31 C31 C30 109.6(4) . . ?
O31 C31 H31A 109.7 . . ?
C30 C31 H31A 109.7 . . ?
O31 C31 H31B 109.7 . . ?
C30 C31 H31B 109.7 . . ?
H31A C31 H31B 108.2 . . ?
C33 C32 C7 112.0(5) . . ?
C33 C32 H32A 109.2 . . ?
C7 C32 H32A 109.2 . . ?
C33 C32 H32B 109.2 . . ?
C7 C32 H32B 109.2 . . ?
H32A C32 H32B 107.9 . . ?
C34 C33 C32 113.5(6) . . ?
C34 C33 H33A 108.9 . . ?
C32 C33 H33A 108.9 . . ?
C34 C33 H33B 108.9 . . ?
C32 C33 H33B 108.9 . . ?
H33A C33 H33B 107.7 . . ?
C36 C35 C14 115.7(4) . . ?
C36 C35 H35A 108.4 . . ?
C14 C35 H35A 108.4 . . ?
C36 C35 H35B 108.4 . . ?
C14 C35 H35B 108.4 . . ?
H35A C35 H35B 107.4 . . ?
C37 C36 C35 110.1(4) . . ?
C37 C36 H36A 109.6 . . ?
C35 C36 H36A 109.6 . . ?
C37 C36 H36B 109.6 . . ?
C35 C36 H36B 109.6 . . ?
H36A C36 H36B 108.2 . . ?
O37 C37 C36 111.1(4) . . ?
O37 C37 H37A 109.4 . . ?
C36 C37 H37A 109.4 . . ?
O37 C37 H37B 109.4 . . ?
C36 C37 H37B 109.4 . . ?
H37A C37 H37B 108 . . ?
C39 C38 C21 113.4(4) . . ?
C39 C38 H38A 108.9 . . ?
C21 C38 H38A 108.9 . . ?
C39 C38 H38B 108.9 . . ?
C21 C38 H38B 108.9 . . ?
H38A C38 H38B 107.7 . . ?
C40 C39 C38 110.7(4) . . ?
C40 C39 H39A 109.5 . . ?
C38 C39 H39A 109.5 . . ?
C40 C39 H39B 109.5 . . ?
C38 C39 H39B 109.5 . . ?
H39A C39 H39B 108.1 . . ?
O40 C40 C39 110.8(4) . . ?
O40 C40 H40A 109.5 . . ?
C39 C40 H40A 109.5 . . ?
O40 C40 H40B 109.5 . . ?
C39 C40 H40B 109.5 . . ?
H40A C40 H40B 108.1 . . ?
N1 C041 H04A 109.5 . . ?
N1 C041 H04B 109.5 . . ?
H04A C041 H04B 109.5 . . ?
N1 C041 H04C 109.5 . . ?
H04A C041 H04C 109.5 . . ?
H04B C041 H04C 109.5 . . ?
C041 N1 C031 107.4(4) . . ?
C041 N1 C011 111.5(4) . . ?
C031 N1 C011 106.7(4) . . ?
C041 N1 C021 107.4(4) . . ?
C031 N1 C021 111.7(4) . . ?
C011 N1 C021 112.1(4) . . ?
C4 O4 H4A 109.5 . . ?
C6 O6 H6A 109.5 . . ?
C11 O11 H11A 109.5 . . ?
C13 O13 H13A 109.5 . . ?
C18 O18 H18A 109.5 . . ?
C20 O20 H20A 109.5 . . ?
C25 O25 H25A 109.5 . . ?
C27 O27 H27A 109.5 . . ?
C31 O31 H31C 109.5 . . ?
C37 O37 H37C 109.5 . . ?
C40 O40 H40C 109.5 . . ?
C34 O34 H34A 109.5 . . ?
O34 C34 C33 113.2(8) . . ?
O34 C34 H34B 108.9 . . ?
C33 C34 H34B 108.9 . . ?
O34 C34 H34C 108.9 . . ?
C33 C34 H34C 108.9 . . ?
H34B C34 H34C 107.8 . . ?
C101 O101 H101 109.5 . . ?
C103 C101 O101 129(2) . . ?
C103 C101 C102 120(2) . . ?
O101 C101 C102 110.5(19) . . ?
C103 C101 H10A 92.1 . . ?
O101 C101 H10A 92.1 . . ?
C102 C101 H10A 92.1 . . ?
C101 C102 H10B 109.5 . . ?
C101 C102 H10C 109.5 . . ?
H10B C102 H10C 109.5 . . ?
C101 C102 H10D 109.5 . . ?
H10B C102 H10D 109.5 . . ?
H10C C102 H10D 109.5 . . ?
C101 C103 H10E 109.5 . . ?
C101 C103 H10F 109.5 . . ?
H10E C103 H10F 109.5 . . ?
C101 C103 H10G 109.5 . . ?
H10E C103 H10G 109.5 . . ?
H10F C103 H10G 109.5 . . ?
C201 O201 H201 109.5 . . ?
C203 C201 C202 111(2) . . ?
C203 C201 O201 105(2) . . ?
C202 C201 O201 88.2(18) . . ?
C203 C201 H20B 116.2 . . ?
C202 C201 H20B 116.2 . . ?
O201 C201 H20B 116.2 . . ?
C201 C202 H20C 109.5 . . ?
C201 C202 H20D 109.5 . . ?
H20C C202 H20D 109.5 . . ?
C201 C202 H20E 109.5 . . ?
H20C C202 H20E 109.5 . . ?
H20D C202 H20E 109.5 . . ?
C201 C203 H20F 109.5 . . ?
C201 C203 H20G 109.5 . . ?
H20F C203 H20G 109.5 . . ?
C201 C203 H20H 109.5 . . ?
H20F C203 H20H 109.5 . . ?
H20G C203 H20H 109.5 . . ?
H53A O53 H53B 94.2 . . ?

loop_
_geom_bond_atom_site_label_1
_geom_bond_atom_site_label_2
_geom_bond_distance
_geom_bond_site_symmetry_2
_geom_bond_publ_flag
C1 C2 1.400(7) . ?
C1 C6 1.409(7) . ?
C1 C28 1.530(7) . ?
C2 C3 1.397(7) . ?
C2 H2A 0.95 . ?
C3 C4 1.387(7) . ?
C3 C7 1.523(7) . ?
C4 O4 1.379(6) . ?
C4 C5 1.383(7) . ?
C5 C6 1.384(7) . ?
C5 H5A 0.95 . ?
C6 O6 1.390(6) . ?
C7 C8 1.523(7) . ?
C7 C32 1.524(7) . ?
C7 H7A 1 . ?
C8 C9 1.391(7) . ?
C8 C13 1.401(7) . ?
C9 C10 1.394(7) . ?
C9 H9A 0.95 . ?
C10 C11 1.399(7) . ?
C10 C14 1.522(7) . ?
C11 O11 1.382(6) . ?
C11 C12 1.383(7) . ?
C011 C012 1.501(7) . ?
C011 N1 1.527(6) . ?
C011 H01A 0.99 . ?
C011 H01B 0.99 . ?
C012 C017 1.384(7) . ?
C012 C013 1.386(7) . ?
C12 C13 1.381(7) . ?
C12 H12A 0.95 . ?
C013 C014 1.381(8) . ?
C013 H01C 0.95 . ?
C13 O13 1.382(6) . ?
C14 C15 1.531(7) . ?
C14 C35 1.532(6) . ?
C14 H14A 1 . ?
C014 C015 1.383(9) . ?
C014 H01D 0.95 . ?
C015 C016 1.373(9) . ?
C015 C018 1.512(8) . ?
C15 C16 1.385(6) . ?
C15 C20 1.406(7) . ?
C16 C17 1.401(7) . ?
C16 H16A 0.95 . ?
C016 C017 1.389(8) . ?
C016 H01E 0.95 . ?
C17 C18 1.406(7) . ?
C17 C21 1.521(7) . ?
C017 H01F 0.95 . ?
C18 O18 1.372(6) . ?
C18 C19 1.376(7) . ?
C018 H01G 0.98 . ?
C018 H01H 0.98 . ?
C018 H01I 0.98 . ?
C19 C20 1.395(7) . ?
C19 H19A 0.95 . ?
C20 O20 1.376(6) . ?
C021 C022 1.501(7) . ?
C021 N1 1.529(6) . ?
C021 H02A 0.99 . ?
C021 H02B 0.99 . ?
C21 C22 1.520(7) . ?
C21 C38 1.536(6) . ?
C21 H21A 1 . ?
C022 C023 1.382(7) . ?
C022 C027 1.386(8) . ?
C22 C23 1.394(7) . ?
C22 C27 1.401(7) . ?
C023 C024 1.380(8) . ?
C023 H02C 0.95 . ?
C23 C24 1.381(7) . ?
C23 H23A 0.95 . ?
C024 C025 1.377(8) . ?
C024 H02D 0.95 . ?
C24 C25 1.394(7) . ?
C24 C28 1.531(7) . ?
C25 O25 1.383(6) . ?
C25 C26 1.384(7) . ?
C025 C026 1.376(8) . ?
C025 C028 1.508(8) . ?
C26 C27 1.389(7) . ?
C26 H26A 0.95 . ?
C026 C027 1.388(8) . ?
C026 H02E 0.95 . ?
C27 O27 1.383(6) . ?
C027 H02F 0.95 . ?
C028 H02G 0.98 . ?
C028 H02H 0.98 . ?
C028 H02I 0.98 . ?
C28 C29 1.525(6) . ?
C28 H28A 1 . ?
C29 C30 1.528(7) . ?
C29 H29A 0.99 . ?
C29 H29B 0.99 . ?
C30 C31 1.499(7) . ?
C30 H30A 0.99 . ?
C30 H30B 0.99 . ?
C031 N1 1.503(6) . ?
C031 H03A 0.98 . ?
C031 H03B 0.98 . ?
C031 H03C 0.98 . ?
C31 O31 1.439(6) . ?
C31 H31A 0.99 . ?
C31 H31B 0.99 . ?
C32 C33 1.514(8) . ?
C32 H32A 0.99 . ?
C32 H32B 0.99 . ?
C33 C34 1.513(10) . ?
C33 H33A 0.99 . ?
C33 H33B 0.99 . ?
C35 C36 1.527(7) . ?
C35 H35A 0.99 . ?
C35 H35B 0.99 . ?
C36 C37 1.505(7) . ?
C36 H36A 0.99 . ?
C36 H36B 0.99 . ?
C37 O37 1.429(6) . ?
C37 H37A 0.99 . ?
C37 H37B 0.99 . ?
C38 C39 1.526(7) . ?
C38 H38A 0.99 . ?
C38 H38B 0.99 . ?
C39 C40 1.494(7) . ?
C39 H39A 0.99 . ?
C39 H39B 0.99 . ?
C40 O40 1.434(6) . ?
C40 H40A 0.99 . ?
C40 H40B 0.99 . ?
C041 N1 1.497(7) . ?
C041 H04A 0.98 . ?
C041 H04B 0.98 . ?
C041 H04C 0.98 . ?
O4 H4A 0.84 . ?
O6 H6A 0.84 . ?
O11 H11A 0.84 . ?
O13 H13A 0.84 . ?
O18 H18A 0.84 . ?
O20 H20A 0.84 . ?
O25 H25A 0.84 . ?
O27 H27A 0.84 . ?
O31 H31C 0.84 . ?
O37 H37C 0.84 . ?
O40 H40C 0.84 . ?
O34 C34 1.426(10) . ?
O34 H34A 0.84 . ?
C34 H34B 0.99 . ?
C34 H34C 0.99 . ?
O101 C101 1.44(2) . ?
O101 H101 0.84 . ?
C101 C103 1.32(3) . ?
C101 C102 1.56(3) . ?
C101 H10A 1 . ?
C102 H10B 0.98 . ?
C102 H10C 0.98 . ?
C102 H10D 0.98 . ?
C103 H10E 0.98 . ?
C103 H10F 0.98 . ?
C103 H10G 0.98 . ?
O201 C201 1.58(3) . ?
O201 H201 0.84 . ?
C201 C203 1.44(3) . ?
C201 C202 1.57(3) . ?
C201 H20B 1 . ?
C202 H20C 0.98 . ?
C202 H20D 0.98 . ?
C202 H20E 0.98 . ?
C203 H20F 0.98 . ?
C203 H20G 0.98 . ?
C203 H20H 0.98 . ?
O53 H53A 0.987 . ?
O53 H53B 0.9858 . ?

loop_
_geom_hbond_atom_site_label_D
_geom_hbond_atom_site_label_H
_geom_hbond_atom_site_label_A
_geom_hbond_distance_DH
_geom_hbond_distance_HA
_geom_hbond_distance_DA
_geom_hbond_angle_DHA
_geom_hbond_site_symmetry_A
O4 H4A O13 0.84 2.01 2.846(5) 171.5 .
O6 H6A O25 0.84 1.88 2.716(5) 170.9 .
O11 H11A O52 0.84 1.79 2.608(7) 163.7 6_656
O13 H13A O37 0.84 1.79 2.631(5) 175.4 3_645
O18 H18A O27 0.84 2 2.834(5) 173.4 .
O20 H20A O11 0.84 1.85 2.681(6) 167.7 .
O25 H25A O40 0.84 1.77 2.604(5) 171.9 5_665
O27 H27A O31 0.84 1.84 2.674(5) 175.6 5_665
O31 H31C O6 0.84 2.05 2.825(5) 153.6 4_455
O37 H37C O20 0.84 1.92 2.727(5) 160.8 6_556
O40 H40C O51 0.84 1.85 2.670(5) 165.6 8_665
O34 H34A O51 0.84 2.22 2.846(7) 130.9 .
O53 H53A O34 0.99 1.89 2.492(13) 116.3 8_665
O53 H53B O37 0.99 2.17 3.037(11) 146.4 .
O101 H101 O34 0.84 1.5 2.298(19) 158.1 8_665
O201 H201 Br1 0.84 2.3 3.130(19) 169.6 .

loop_
_geom_torsion_atom_site_label_1
_geom_torsion_atom_site_label_2
_geom_torsion_atom_site_label_3
_geom_torsion_atom_site_label_4
_geom_torsion
_geom_torsion_site_symmetry_1
_geom_torsion_site_symmetry_2
_geom_torsion_site_symmetry_3
_geom_torsion_site_symmetry_4
_geom_torsion_publ_flag
C6 C1 C2 C3 -0.2(7) . . . . ?
C28 C1 C2 C3 179.3(4) . . . . ?
C1 C2 C3 C4 1.0(7) . . . . ?
C1 C2 C3 C7 179.3(4) . . . . ?
C2 C3 C4 O4 178.7(4) . . . . ?
C7 C3 C4 O4 0.3(7) . . . . ?
C2 C3 C4 C5 -2.0(7) . . . . ?
C7 C3 C4 C5 179.6(4) . . . . ?
O4 C4 C5 C6 -178.2(4) . . . . ?
C3 C4 C5 C6 2.4(8) . . . . ?
C4 C5 C6 O6 179.3(4) . . . . ?
C4 C5 C6 C1 -1.7(8) . . . . ?
C2 C1 C6 C5 0.6(7) . . . . ?
C28 C1 C6 C5 -179.0(5) . . . . ?
C2 C1 C6 O6 179.5(4) . . . . ?
C28 C1 C6 O6 0.0(7) . . . . ?
C4 C3 C7 C8 86.6(5) . . . . ?
C2 C3 C7 C8 -91.7(5) . . . . ?
C4 C3 C7 C32 -145.3(5) . . . . ?
C2 C3 C7 C32 36.4(7) . . . . ?
C3 C7 C8 C9 78.6(6) . . . . ?
C32 C7 C8 C9 -50.0(6) . . . . ?
C3 C7 C8 C13 -102.1(5) . . . . ?
C32 C7 C8 C13 129.4(5) . . . . ?
C13 C8 C9 C10 -1.7(7) . . . . ?
C7 C8 C9 C10 177.7(4) . . . . ?
C8 C9 C10 C11 2.5(7) . . . . ?
C8 C9 C10 C14 -175.4(4) . . . . ?
C9 C10 C11 O11 179.5(4) . . . . ?
C14 C10 C11 O11 -2.5(7) . . . . ?
C9 C10 C11 C12 -1.7(7) . . . . ?
C14 C10 C11 C12 176.2(4) . . . . ?
N1 C011 C012 C017 101.1(6) . . . . ?
N1 C011 C012 C013 -80.2(6) . . . . ?
O11 C11 C12 C13 178.9(5) . . . . ?
C10 C11 C12 C13 0.2(8) . . . . ?
C017 C012 C013 C014 -3.6(8) . . . . ?
C011 C012 C013 C014 177.6(5) . . . . ?
C11 C12 C13 O13 179.1(4) . . . . ?
C11 C12 C13 C8 0.7(8) . . . . ?
C9 C8 C13 C12 0.0(7) . . . . ?
C7 C8 C13 C12 -179.4(4) . . . . ?
C9 C8 C13 O13 -178.4(4) . . . . ?
C7 C8 C13 O13 2.2(7) . . . . ?
C9 C10 C14 C15 -83.9(5) . . . . ?
C11 C10 C14 C15 98.3(5) . . . . ?
C9 C10 C14 C35 43.5(6) . . . . ?
C11 C10 C14 C35 -134.4(5) . . . . ?
C012 C013 C014 C015 1.9(9) . . . . ?
C013 C014 C015 C016 0.6(9) . . . . ?
C013 C014 C015 C018 -177.7(5) . . . . ?
C10 C14 C15 C16 96.4(5) . . . . ?
C35 C14 C15 C16 -28.6(7) . . . . ?
C10 C14 C15 C20 -83.2(6) . . . . ?
C35 C14 C15 C20 151.8(5) . . . . ?
C20 C15 C16 C17 -0.6(7) . . . . ?
C14 C15 C16 C17 179.8(5) . . . . ?
C014 C015 C016 C017 -1.1(9) . . . . ?
C018 C015 C016 C017 177.1(6) . . . . ?
C15 C16 C17 C18 2.1(7) . . . . ?
C15 C16 C17 C21 179.8(5) . . . . ?
C013 C012 C017 C016 3.0(9) . . . . ?
C011 C012 C017 C016 -178.2(5) . . . . ?
C015 C016 C017 C012 -0.7(10) . . . . ?
C16 C17 C18 O18 178.5(4) . . . . ?
C21 C17 C18 O18 0.7(7) . . . . ?
C16 C17 C18 C19 -2.8(7) . . . . ?
C21 C17 C18 C19 179.4(4) . . . . ?
O18 C18 C19 C20 -179.1(4) . . . . ?
C17 C18 C19 C20 2.2(7) . . . . ?
C18 C19 C20 O20 -179.9(4) . . . . ?
C18 C19 C20 C15 -0.5(7) . . . . ?
C16 C15 C20 O20 179.1(4) . . . . ?
C14 C15 C20 O20 -1.3(7) . . . . ?
C16 C15 C20 C19 -0.2(7) . . . . ?
C14 C15 C20 C19 179.4(4) . . . . ?
C16 C17 C21 C22 -91.7(6) . . . . ?
C18 C17 C21 C22 86.0(6) . . . . ?
C16 C17 C21 C38 35.4(6) . . . . ?
C18 C17 C21 C38 -147.0(5) . . . . ?
N1 C021 C022 C023 -84.7(6) . . . . ?
N1 C021 C022 C027 100.0(6) . . . . ?
C17 C21 C22 C23 77.3(6) . . . . ?
C38 C21 C22 C23 -49.4(6) . . . . ?
C17 C21 C22 C27 -102.2(5) . . . . ?
C38 C21 C22 C27 131.0(5) . . . . ?
C027 C022 C023 C024 -1.5(9) . . . . ?
C021 C022 C023 C024 -177.0(5) . . . . ?
C27 C22 C23 C24 -2.0(7) . . . . ?
C21 C22 C23 C24 178.5(4) . . . . ?
C022 C023 C024 C025 1.8(10) . . . . ?
C22 C23 C24 C25 1.6(7) . . . . ?
C22 C23 C24 C28 -176.8(4) . . . . ?
C23 C24 C25 O25 177.9(4) . . . . ?
C28 C24 C25 O25 -3.7(6) . . . . ?
C23 C24 C25 C26 -0.7(7) . . . . ?
C28 C24 C25 C26 177.7(4) . . . . ?
C023 C024 C025 C026 -1.5(9) . . . . ?
C023 C024 C025 C028 178.3(6) . . . . ?
O25 C25 C26 C27 -178.3(4) . . . . ?
C24 C25 C26 C27 0.3(7) . . . . ?
C024 C025 C026 C027 1.0(10) . . . . ?
C028 C025 C026 C027 -178.8(6) . . . . ?
C25 C26 C27 O27 177.0(4) . . . . ?
C25 C26 C27 C22 -0.6(7) . . . . ?
C23 C22 C27 O27 -176.3(4) . . . . ?
C21 C22 C27 O27 3.2(7) . . . . ?
C23 C22 C27 C26 1.4(7) . . . . ?
C21 C22 C27 C26 -179.0(4) . . . . ?
C023 C022 C027 C026 0.9(9) . . . . ?
C021 C022 C027 C026 176.4(5) . . . . ?
C025 C026 C027 C022 -0.7(10) . . . . ?
C2 C1 C28 C29 -29.2(6) . . . . ?
C6 C1 C28 C29 150.4(5) . . . . ?
C2 C1 C28 C24 97.2(5) . . . . ?
C6 C1 C28 C24 -83.3(6) . . . . ?
C23 C24 C28 C29 44.6(6) . . . . ?
C25 C24 C28 C29 -133.7(5) . . . . ?
C23 C24 C28 C1 -82.6(5) . . . . ?
C25 C24 C28 C1 99.1(5) . . . . ?
C1 C28 C29 C30 -169.7(4) . . . . ?
C24 C28 C29 C30 63.8(5) . . . . ?
C28 C29 C30 C31 -172.0(4) . . . . ?
C29 C30 C31 O31 -174.4(4) . . . . ?
C3 C7 C32 C33 161.9(5) . . . . ?
C8 C7 C32 C33 -71.5(7) . . . . ?
C7 C32 C33 C34 161.9(7) . . . . ?
C10 C14 C35 C36 167.9(4) . . . . ?
C15 C14 C35 C36 -66.8(6) . . . . ?
C14 C35 C36 C37 177.8(4) . . . . ?
C35 C36 C37 O37 175.0(4) . . . . ?
C22 C21 C38 C39 -61.9(6) . . . . ?
C17 C21 C38 C39 171.6(4) . . . . ?
C21 C38 C39 C40 -178.1(5) . . . . ?
C38 C39 C40 O40 178.7(5) . . . . ?
C012 C011 N1 C041 55.0(6) . . . . ?
C012 C011 N1 C031 172.0(4) . . . . ?
C012 C011 N1 C021 -65.4(6) . . . . ?
C022 C021 N1 C041 163.9(4) . . . . ?
C022 C021 N1 C031 46.4(6) . . . . ?
C022 C021 N1 C011 -73.3(5) . . . . ?
C32 C33 C34 O34 56.7(12) . . . . ?
